data_7113926
loop_
_publ_author_name
'Bo Jiang'
'Qin Ye'
'Wei Fan'
'Shu-Liang Wang'
'Shu-Jiang Tu'
'Guigen Li'

_publ_section_title
;
 Four-component strategy for selective synthesis of
 azepino[5,4,3-cd]indoles and pyrazolo[3,4-b]pyridines
;
_journal_name_full Chem.Commun.
_journal_page_first 6108
_journal_paper_doi 10.1039/C4CC00740A
_journal_volume 50
_journal_year 2014
_chemical_formula_sum 'C35 H34 N4 O3'
_chemical_formula_weight 558.66
_chemical_name_systematic
; 
 ? 
;
_space_group_IT_number 14
_symmetry_space_group_name_Hall '-P 2yn'
_symmetry_space_group_name_H-M 'P 1 21/n 1'
_atom_sites_solution_hydrogens geom
_atom_sites_solution_primary direct
_atom_sites_solution_secondary difmap
_audit_creation_method SHELXL-97
_cell_angle_alpha 90.00
_cell_angle_beta 102.5240(10)
_cell_angle_gamma 90.00
_cell_formula_units_Z 4
_cell_length_a 12.5058(11)
_cell_length_b 10.8672(8)
_cell_length_c 24.496(2)
_cell_measurement_temperature 298(2)
_cell_volume 3249.9(5)
_computing_structure_refinement 'SHELXL-97 (Sheldrick, 1997)'
_computing_structure_solution 'SHELXS-97 (Sheldrick, 1990)'
_diffrn_ambient_temperature 298(2)
_diffrn_measured_fraction_theta_full 0.990
_diffrn_measured_fraction_theta_max 0.990
_diffrn_radiation_monochromator graphite
_diffrn_radiation_source 'fine-focus sealed tube'
_diffrn_radiation_type MoK\a
_diffrn_radiation_wavelength 0.71073
_diffrn_reflns_av_R_equivalents 0.0766
_diffrn_reflns_av_sigmaI/netI 0.1043
_diffrn_reflns_limit_h_max 14
_diffrn_reflns_limit_h_min -14
_diffrn_reflns_limit_k_max 12
_diffrn_reflns_limit_k_min -12
_diffrn_reflns_limit_l_max 27
_diffrn_reflns_limit_l_min -29
_diffrn_reflns_number 15873
_diffrn_reflns_theta_full 25.02
_diffrn_reflns_theta_max 25.02
_diffrn_reflns_theta_min 2.51
_exptl_absorpt_coefficient_mu 0.074
_exptl_absorpt_correction_T_max 0.9782
_exptl_absorpt_correction_T_min 0.9690
_exptl_crystal_density_diffrn 1.142
_exptl_crystal_density_method 'not measured'
_exptl_crystal_F_000 1184
_exptl_crystal_size_max 0.43
_exptl_crystal_size_mid 0.32
_exptl_crystal_size_min 0.30
_refine_diff_density_max 1.086
_refine_diff_density_min -0.864
_refine_diff_density_rms 0.091
_refine_ls_extinction_method none
_refine_ls_goodness_of_fit_ref 1.079
_refine_ls_hydrogen_treatment mixed
_refine_ls_matrix_type full
_refine_ls_number_parameters 383
_refine_ls_number_reflns 5666
_refine_ls_number_restraints 0
_refine_ls_restrained_S_all 1.079
_refine_ls_R_factor_all 0.1868
_refine_ls_R_factor_gt 0.1076
_refine_ls_shift/su_max 0.001
_refine_ls_shift/su_mean 0.000
_refine_ls_structure_factor_coef Fsqd
_refine_ls_weighting_details 'calc w=1/[\s^2^(Fo^2^)+(0.1580P)^2^+0.0000P] where P=(Fo^2^+2Fc^2^)/3'
_refine_ls_weighting_scheme calc
_refine_ls_wR_factor_gt 0.2816
_refine_ls_wR_factor_ref 0.3220
_reflns_number_gt 2488
_reflns_number_total 5666
_reflns_threshold_expression >2sigma(I)
_cod_data_source_file c4cc00740a1.cif
_cod_data_source_block 121024t
_cod_database_code 7113926

loop_
_symmetry_equiv_pos_as_xyz
'x, y, z'
'-x+1/2, y+1/2, -z+1/2'
'-x, -y, -z'
'x-1/2, -y-1/2, z-1/2'

loop_
_atom_site_label
_atom_site_type_symbol
_atom_site_fract_x
_atom_site_fract_y
_atom_site_fract_z
_atom_site_U_iso_or_equiv
_atom_site_adp_type
_atom_site_occupancy
_atom_site_symmetry_multiplicity
_atom_site_calc_flag
_atom_site_refinement_flags
N1 N 0.6275(3) 0.7186(4) 0.38900(19) 0.0542(12) Uani 1 1 d .
H1 H 0.6808 0.7408 0.4156 0.065 Uiso 1 1 calc R
N3 N 0.3864(3) 0.6307(4) 0.16001(18) 0.0456(11) Uani 1 1 d .
N4 N 0.4470(3) 0.7302(4) 0.14925(18) 0.0523(12) Uani 1 1 d .
N5 N 0.3520(3) 0.5209(4) 0.24135(16) 0.0422(10) Uani 1 1 d .
H5 H 0.3047 0.4818 0.2139 0.051 Uiso 1 1 d R
O1 O 0.2405(3) 0.7765(4) 0.27508(17) 0.0671(12) Uani 1 1 d .
O2 O 0.8081(4) 0.6412(6) 0.4707(2) 0.1125(19) Uani 1 1 d .
H2 H 0.8598 0.6714 0.4930 0.135 Uiso 1 1 calc R
O3 O 0.4819(5) 0.7698(6) 0.0423(2) 0.1108(18) Uani 1 1 d .
H3 H 0.4690 0.7638 0.0736 0.133 Uiso 1 1 calc R
C1 C 0.6259(4) 0.7290(5) 0.3330(2) 0.0488(13) Uani 1 1 d .
C2 C 0.5244(4) 0.6926(5) 0.3027(2) 0.0452(13) Uani 1 1 d .
C3 C 0.4638(4) 0.6492(5) 0.3427(2) 0.0439(13) Uani 1 1 d .
C4 C 0.5317(4) 0.6676(5) 0.3959(2) 0.0477(13) Uani 1 1 d .
C5 C 0.4988(5) 0.6329(5) 0.4443(2) 0.0560(15) Uani 1 1 d .
H5A H 0.5447 0.6435 0.4793 0.067 Uiso 1 1 calc R
C6 C 0.3975(5) 0.5831(5) 0.4388(2) 0.0548(15) Uani 1 1 d .
H6 H 0.3736 0.5620 0.4710 0.066 Uiso 1 1 calc R
C7 C 0.3269(4) 0.5620(5) 0.3866(2) 0.0500(14) Uani 1 1 d .
C8 C 0.3610(4) 0.5934(5) 0.3381(2) 0.0447(13) Uani 1 1 d .
C9 C 0.2894(4) 0.5661(5) 0.2818(2) 0.0427(13) Uani 1 1 d .
H9 H 0.2396 0.4998 0.2872 0.051 Uiso 1 1 calc R
C10 C 0.2184(4) 0.6740(5) 0.2563(2) 0.0456(13) Uani 1 1 d .
C11 C 0.1259(4) 0.6542(5) 0.2075(2) 0.0442(13) Uani 1 1 d .
C12 C 0.0797(4) 0.7555(5) 0.1773(2) 0.0539(14) Uani 1 1 d .
H12 H 0.1077 0.8336 0.1874 0.065 Uiso 1 1 calc R
C13 C -0.0069(5) 0.7420(6) 0.1326(2) 0.0656(17) Uani 1 1 d .
H13 H -0.0383 0.8107 0.1128 0.079 Uiso 1 1 calc R
C14 C -0.0465(5) 0.6283(7) 0.1175(3) 0.0667(17) Uani 1 1 d .
H14 H -0.1064 0.6200 0.0877 0.080 Uiso 1 1 calc R
C15 C -0.0008(5) 0.5261(6) 0.1448(2) 0.0630(16) Uani 1 1 d .
H15 H -0.0272 0.4484 0.1330 0.076 Uiso 1 1 calc R
C16 C 0.0862(4) 0.5390(6) 0.1908(2) 0.0548(14) Uani 1 1 d .
H16 H 0.1175 0.4697 0.2102 0.066 Uiso 1 1 calc R
C17 C 0.5027(4) 0.7678(5) 0.1987(2) 0.0469(13) Uani 1 1 d .
C18 C 0.4833(4) 0.6919(5) 0.2429(2) 0.0435(13) Uani 1 1 d .
C19 C 0.4062(4) 0.6086(5) 0.2163(2) 0.0437(13) Uani 1 1 d .
C20 C 0.5707(5) 0.8815(5) 0.2022(2) 0.0634(16) Uani 1 1 d .
H20A H 0.6444 0.8597 0.2008 0.095 Uiso 1 1 calc R
H20B H 0.5705 0.9233 0.2367 0.095 Uiso 1 1 calc R
H20C H 0.5408 0.9347 0.1714 0.095 Uiso 1 1 calc R
C21 C 0.7251(4) 0.7675(5) 0.3149(2) 0.0510(14) Uani 1 1 d .
C22 C 0.7808(5) 0.8735(6) 0.3353(3) 0.0617(16) Uani 1 1 d .
H22 H 0.7579 0.9194 0.3627 0.074 Uiso 1 1 calc R
C23 C 0.8702(5) 0.9119(6) 0.3153(3) 0.0708(18) Uani 1 1 d .
H23 H 0.9047 0.9857 0.3276 0.085 Uiso 1 1 calc R
C24 C 0.9078(5) 0.8419(6) 0.2775(3) 0.0669(17) Uani 1 1 d .
H24 H 0.9693 0.8667 0.2648 0.080 Uiso 1 1 calc R
C25 C 0.8553(5) 0.7348(6) 0.2579(3) 0.0699(17) Uani 1 1 d .
H25 H 0.8816 0.6867 0.2323 0.084 Uiso 1 1 calc R
C26 C 0.7633(4) 0.6983(6) 0.2762(2) 0.0592(15) Uani 1 1 d .
H26 H 0.7270 0.6264 0.2623 0.071 Uiso 1 1 calc R
C27 C 0.3128(4) 0.5709(5) 0.1166(2) 0.0495(14) Uani 1 1 d .
C28 C 0.3064(5) 0.4444(6) 0.1155(2) 0.0593(15) Uani 1 1 d .
H28 H 0.3553 0.3979 0.1415 0.071 Uiso 1 1 calc R
C29 C 0.2276(5) 0.3874(6) 0.0761(3) 0.0676(17) Uani 1 1 d .
H29 H 0.2209 0.3022 0.0767 0.081 Uiso 1 1 calc R
C30 C 0.1600(5) 0.4526(7) 0.0367(3) 0.0685(17) Uani 1 1 d .
H30 H 0.1071 0.4125 0.0101 0.082 Uiso 1 1 calc R
C31 C 0.1686(5) 0.5769(7) 0.0354(3) 0.0699(18) Uani 1 1 d .
H31 H 0.1225 0.6211 0.0073 0.084 Uiso 1 1 calc R
C32 C 0.2458(4) 0.6398(6) 0.0757(2) 0.0590(15) Uani 1 1 d .
H32 H 0.2517 0.7251 0.0749 0.071 Uiso 1 1 calc R
C33 C 0.2170(5) 0.5067(6) 0.3852(3) 0.0692(18) Uani 1 1 d .
H33A H 0.1610 0.5664 0.3714 0.104 Uiso 1 1 calc R
H33B H 0.2125 0.4821 0.4223 0.104 Uiso 1 1 calc R
H33C H 0.2068 0.4361 0.3611 0.104 Uiso 1 1 calc R
C34 C 0.8451(7) 0.5354(9) 0.4446(4) 0.125(3) Uani 1 1 d .
H34A H 0.8875 0.5620 0.4184 0.187 Uiso 1 1 calc R
H34B H 0.7830 0.4891 0.4252 0.187 Uiso 1 1 calc R
H34C H 0.8896 0.4846 0.4726 0.187 Uiso 1 1 calc R
C35 C 0.5389(9) 0.6702(11) 0.0317(4) 0.141(4) Uani 1 1 d .
H35A H 0.6148 0.6803 0.0494 0.212 Uiso 1 1 calc R
H35B H 0.5318 0.6617 -0.0079 0.212 Uiso 1 1 calc R
H35C H 0.5108 0.5979 0.0462 0.212 Uiso 1 1 calc R

loop_
_atom_site_aniso_label
_atom_site_aniso_U_11
_atom_site_aniso_U_22
_atom_site_aniso_U_33
_atom_site_aniso_U_23
_atom_site_aniso_U_13
_atom_site_aniso_U_12
N1 0.050(3) 0.053(3) 0.054(3) -0.005(2) -0.003(2) -0.006(2)
N3 0.044(2) 0.042(3) 0.048(3) 0.000(2) 0.004(2) -0.005(2)
N4 0.053(3) 0.050(3) 0.054(3) 0.006(2) 0.011(2) -0.007(2)
N5 0.041(2) 0.036(2) 0.048(3) -0.0012(19) 0.007(2) -0.0042(19)
O1 0.070(3) 0.041(2) 0.079(3) -0.009(2) -0.010(2) 0.006(2)
O2 0.097(4) 0.136(5) 0.090(4) -0.016(3) -0.012(3) 0.029(4)
O3 0.105(4) 0.134(5) 0.094(4) 0.003(4) 0.023(3) 0.004(4)
C1 0.045(3) 0.046(3) 0.052(4) -0.001(3) 0.002(3) -0.002(3)
C2 0.046(3) 0.040(3) 0.050(3) -0.002(2) 0.009(3) -0.002(2)
C3 0.043(3) 0.040(3) 0.046(3) 0.001(2) 0.005(3) -0.001(2)
C4 0.048(3) 0.044(3) 0.048(3) 0.003(2) 0.006(3) 0.000(3)
C5 0.062(4) 0.051(4) 0.050(4) 0.000(3) 0.000(3) 0.001(3)
C6 0.061(4) 0.052(4) 0.051(4) 0.004(3) 0.011(3) 0.001(3)
C7 0.052(3) 0.044(3) 0.053(4) 0.006(3) 0.011(3) -0.004(3)
C8 0.045(3) 0.038(3) 0.049(3) 0.002(2) 0.006(2) 0.003(2)
C9 0.039(3) 0.039(3) 0.050(3) -0.002(2) 0.010(2) -0.006(2)
C10 0.045(3) 0.040(3) 0.052(3) -0.003(3) 0.010(3) -0.003(3)
C11 0.040(3) 0.042(3) 0.052(3) -0.003(3) 0.012(2) 0.000(2)
C12 0.053(3) 0.049(4) 0.056(4) 0.001(3) 0.003(3) 0.002(3)
C13 0.063(4) 0.064(4) 0.062(4) 0.006(3) -0.003(3) 0.008(3)
C14 0.061(4) 0.069(5) 0.060(4) -0.004(3) -0.007(3) -0.003(4)
C15 0.059(4) 0.059(4) 0.066(4) -0.010(3) 0.003(3) -0.009(3)
C16 0.047(3) 0.053(4) 0.061(4) 0.000(3) 0.003(3) -0.001(3)
C17 0.045(3) 0.044(3) 0.050(3) 0.003(3) 0.008(3) -0.008(3)
C18 0.039(3) 0.040(3) 0.050(3) 0.000(2) 0.006(2) -0.003(2)
C19 0.044(3) 0.039(3) 0.048(3) 0.000(2) 0.008(2) 0.001(2)
C20 0.063(4) 0.058(4) 0.067(4) 0.011(3) 0.009(3) -0.016(3)
C21 0.045(3) 0.050(3) 0.055(3) -0.002(3) 0.004(3) -0.006(3)
C22 0.053(3) 0.060(4) 0.069(4) -0.009(3) 0.007(3) -0.009(3)
C23 0.065(4) 0.065(4) 0.080(5) -0.008(4) 0.010(4) -0.018(3)
C24 0.055(3) 0.069(5) 0.076(4) -0.008(3) 0.012(3) -0.012(3)
C25 0.063(4) 0.071(5) 0.076(4) -0.005(4) 0.017(3) -0.001(4)
C26 0.051(3) 0.058(4) 0.066(4) -0.005(3) 0.008(3) -0.007(3)
C27 0.048(3) 0.052(4) 0.047(3) -0.001(3) 0.008(3) -0.005(3)
C28 0.066(4) 0.053(4) 0.055(4) -0.004(3) 0.005(3) -0.005(3)
C29 0.075(4) 0.059(4) 0.064(4) -0.010(3) 0.005(4) -0.011(4)
C30 0.069(4) 0.069(5) 0.059(4) -0.008(3) -0.003(3) -0.016(4)
C31 0.065(4) 0.074(5) 0.061(4) 0.005(3) -0.006(3) 0.002(4)
C32 0.057(3) 0.057(4) 0.059(4) 0.002(3) 0.004(3) -0.005(3)
C33 0.075(4) 0.073(5) 0.062(4) 0.009(3) 0.022(3) -0.017(3)
C34 0.112(6) 0.119(8) 0.126(7) -0.005(6) -0.014(6) 0.020(6)
C35 0.154(9) 0.130(9) 0.129(9) -0.006(7) 0.005(7) 0.007(8)

loop_
_atom_type_symbol
_atom_type_description
_atom_type_scat_dispersion_real
_atom_type_scat_dispersion_imag
_atom_type_scat_source
C C 0.0033 0.0016 'International Tables Vol C Tables 4.2.6.8 and 6.1.1.4'
H H 0.0000 0.0000 'International Tables Vol C Tables 4.2.6.8 and 6.1.1.4'
N N 0.0061 0.0033 'International Tables Vol C Tables 4.2.6.8 and 6.1.1.4'
O O 0.0106 0.0060 'International Tables Vol C Tables 4.2.6.8 and 6.1.1.4'

loop_
_geom_angle_atom_site_label_1
_geom_angle_atom_site_label_2
_geom_angle_atom_site_label_3
_geom_angle
C4 N1 C1 109.5(4)
C4 N1 H1 125.2
C1 N1 H1 125.2
C19 N3 N4 110.1(4)
C19 N3 C27 128.9(4)
N4 N3 C27 121.0(4)
C17 N4 N3 105.6(4)
C19 N5 C9 116.7(4)
C19 N5 H5 107.4
C9 N5 H5 107.5
C34 O2 H2 109.5
C35 O3 H3 109.5
N1 C1 C2 109.0(5)
N1 C1 C21 119.6(5)
C2 C1 C21 131.3(5)
C1 C2 C3 106.6(4)
C1 C2 C18 129.0(5)
C3 C2 C18 124.4(4)
C8 C3 C4 119.7(5)
C8 C3 C2 133.9(5)
C4 C3 C2 106.4(4)
N1 C4 C5 130.3(5)
N1 C4 C3 108.3(5)
C5 C4 C3 121.4(5)
C6 C5 C4 117.9(5)
C6 C5 H5A 121.1
C4 C5 H5A 121.1
C5 C6 C7 122.8(5)
C5 C6 H6 118.6
C7 C6 H6 118.6
C8 C7 C6 119.4(5)
C8 C7 C33 122.1(5)
C6 C7 C33 118.5(5)
C7 C8 C3 118.9(5)
C7 C8 C9 120.3(5)
C3 C8 C9 120.8(5)
N5 C9 C8 112.7(4)
N5 C9 C10 109.2(4)
C8 C9 C10 113.8(4)
N5 C9 H9 106.9
C8 C9 H9 106.9
C10 C9 H9 106.9
O1 C10 C11 120.7(5)
O1 C10 C9 119.2(5)
C11 C10 C9 120.1(4)
C16 C11 C12 118.9(5)
C16 C11 C10 122.6(5)
C12 C11 C10 118.5(5)
C13 C12 C11 120.6(5)
C13 C12 H12 119.7
C11 C12 H12 119.7
C14 C13 C12 119.7(6)
C14 C13 H13 120.2
C12 C13 H13 120.2
C13 C14 C15 121.5(5)
C13 C14 H14 119.3
C15 C14 H14 119.3
C14 C15 C16 119.2(6)
C14 C15 H15 120.4
C16 C15 H15 120.4
C11 C16 C15 120.1(5)
C11 C16 H16 120.0
C15 C16 H16 120.0
N4 C17 C18 111.9(4)
N4 C17 C20 119.3(5)
C18 C17 C20 128.7(5)
C19 C18 C17 103.9(4)
C19 C18 C2 122.7(5)
C17 C18 C2 133.4(5)
N3 C19 C18 108.4(4)
N3 C19 N5 124.5(4)
C18 C19 N5 127.0(5)
C17 C20 H20A 109.5
C17 C20 H20B 109.5
H20A C20 H20B 109.5
C17 C20 H20C 109.5
H20A C20 H20C 109.5
H20B C20 H20C 109.5
C26 C21 C22 118.8(5)
C26 C21 C1 119.7(5)
C22 C21 C1 121.5(5)
C23 C22 C21 120.5(6)
C23 C22 H22 119.7
C21 C22 H22 119.7
C24 C23 C22 120.0(6)
C24 C23 H23 120.0
C22 C23 H23 120.0
C23 C24 C25 120.2(6)
C23 C24 H24 119.9
C25 C24 H24 119.9
C24 C25 C26 120.0(6)
C24 C25 H25 120.0
C26 C25 H25 120.0
C21 C26 C25 120.4(6)
C21 C26 H26 119.8
C25 C26 H26 119.8
C28 C27 C32 120.3(5)
C28 C27 N3 120.1(5)
C32 C27 N3 119.6(5)
C29 C28 C27 119.7(6)
C29 C28 H28 120.2
C27 C28 H28 120.2
C30 C29 C28 121.0(6)
C30 C29 H29 119.5
C28 C29 H29 119.5
C29 C30 C31 120.2(6)
C29 C30 H30 119.9
C31 C30 H30 119.9
C30 C31 C32 121.1(6)
C30 C31 H31 119.5
C32 C31 H31 119.5
C27 C32 C31 117.7(6)
C27 C32 H32 121.2
C31 C32 H32 121.2
C7 C33 H33A 109.5
C7 C33 H33B 109.5
H33A C33 H33B 109.5
C7 C33 H33C 109.5
H33A C33 H33C 109.5
H33B C33 H33C 109.5
O2 C34 H34A 109.5
O2 C34 H34B 109.5
H34A C34 H34B 109.5
O2 C34 H34C 109.5
H34A C34 H34C 109.5
H34B C34 H34C 109.5
O3 C35 H35A 109.5
O3 C35 H35B 109.5
H35A C35 H35B 109.5
O3 C35 H35C 109.5
H35A C35 H35C 109.5
H35B C35 H35C 109.5

loop_
_geom_bond_atom_site_label_1
_geom_bond_atom_site_label_2
_geom_bond_distance
N1 C4 1.363(6)
N1 C1 1.373(6)
N1 H1 0.8600
N3 C19 1.369(6)
N3 N4 1.379(6)
N3 C27 1.406(6)
N4 C17 1.324(6)
N5 C19 1.387(6)
N5 C9 1.475(6)
N5 H5 0.9000
O1 C10 1.214(6)
O2 C34 1.440(10)
O2 H2 0.8200
O3 C35 1.352(11)
O3 H3 0.8200
C1 C2 1.381(7)
C1 C21 1.466(7)
C2 C3 1.441(7)
C2 C18 1.446(7)
C3 C8 1.404(7)
C3 C4 1.406(7)
C4 C5 1.389(7)
C5 C6 1.358(7)
C5 H5A 0.9300
C6 C7 1.408(8)
C6 H6 0.9300
C7 C8 1.388(7)
C7 C33 1.494(7)
C8 C9 1.502(7)
C9 C10 1.521(7)
C9 H9 0.9800
C10 C11 1.487(7)
C11 C16 1.377(7)
C11 C12 1.381(7)
C12 C13 1.371(7)
C12 H12 0.9300
C13 C14 1.353(8)
C13 H13 0.9300
C14 C15 1.357(8)
C14 H14 0.9300
C15 C16 1.393(7)
C15 H15 0.9300
C16 H16 0.9300
C17 C18 1.423(7)
C17 C20 1.491(7)
C18 C19 1.378(7)
C20 H20A 0.9600
C20 H20B 0.9600
C20 H20C 0.9600
C21 C26 1.374(8)
C21 C22 1.383(8)
C22 C23 1.379(8)
C22 H22 0.9300
C23 C24 1.359(8)
C23 H23 0.9300
C24 C25 1.371(8)
C24 H24 0.9300
C25 C26 1.381(8)
C25 H25 0.9300
C26 H26 0.9300
C27 C28 1.377(8)
C27 C32 1.380(8)
C28 C29 1.369(8)
C28 H28 0.9300
C29 C30 1.340(8)
C29 H29 0.9300
C30 C31 1.357(9)
C30 H30 0.9300
C31 C32 1.400(8)
C31 H31 0.9300
C32 H32 0.9300
C33 H33A 0.9600
C33 H33B 0.9600
C33 H33C 0.9600
C34 H34A 0.9600
C34 H34B 0.9600
C34 H34C 0.9600
C35 H35A 0.9600
C35 H35B 0.9600
C35 H35C 0.9600

loop_
_geom_torsion_atom_site_label_1
_geom_torsion_atom_site_label_2
_geom_torsion_atom_site_label_3
_geom_torsion_atom_site_label_4
_geom_torsion
C19 N3 N4 C17 0.0(5)
C27 N3 N4 C17 176.9(4)
C4 N1 C1 C2 4.4(6)
C4 N1 C1 C21 -172.7(5)
N1 C1 C2 C3 -4.3(6)
C21 C1 C2 C3 172.2(5)
N1 C1 C2 C18 177.6(5)
C21 C1 C2 C18 -5.8(10)
C1 C2 C3 C8 -174.8(5)
C18 C2 C3 C8 3.4(9)
C1 C2 C3 C4 2.7(6)
C18 C2 C3 C4 -179.1(5)
C1 N1 C4 C5 175.7(5)
C1 N1 C4 C3 -2.6(6)
C8 C3 C4 N1 177.8(4)
C2 C3 C4 N1 -0.2(5)
C8 C3 C4 C5 -0.7(8)
C2 C3 C4 C5 -178.6(5)
N1 C4 C5 C6 -179.6(5)
C3 C4 C5 C6 -1.6(8)
C4 C5 C6 C7 2.1(8)
C5 C6 C7 C8 -0.3(8)
C5 C6 C7 C33 -180.0(5)
C6 C7 C8 C3 -2.0(8)
C33 C7 C8 C3 177.7(5)
C6 C7 C8 C9 177.0(5)
C33 C7 C8 C9 -3.3(8)
C4 C3 C8 C7 2.4(7)
C2 C3 C8 C7 179.7(5)
C4 C3 C8 C9 -176.6(4)
C2 C3 C8 C9 0.7(8)
C19 N5 C9 C8 -79.2(5)
C19 N5 C9 C10 48.3(5)
C7 C8 C9 N5 -139.4(5)
C3 C8 C9 N5 39.6(6)
C7 C8 C9 C10 95.6(6)
C3 C8 C9 C10 -85.4(6)
N5 C9 C10 O1 -110.5(5)
C8 C9 C10 O1 16.3(7)
N5 C9 C10 C11 67.0(5)
C8 C9 C10 C11 -166.2(4)
O1 C10 C11 C16 -168.8(5)
C9 C10 C11 C16 13.8(7)
O1 C10 C11 C12 12.5(7)
C9 C10 C11 C12 -165.0(4)
C16 C11 C12 C13 2.4(8)
C10 C11 C12 C13 -178.8(5)
C11 C12 C13 C14 -1.0(9)
C12 C13 C14 C15 -1.6(10)
C13 C14 C15 C16 2.5(9)
C12 C11 C16 C15 -1.4(8)
C10 C11 C16 C15 179.9(5)
C14 C15 C16 C11 -1.0(9)
N3 N4 C17 C18 2.0(6)
N3 N4 C17 C20 -175.2(4)
N4 C17 C18 C19 -3.1(6)
C20 C17 C18 C19 173.8(5)
N4 C17 C18 C2 178.9(5)
C20 C17 C18 C2 -4.2(9)
C1 C2 C18 C19 150.3(5)
C3 C2 C18 C19 -27.4(8)
C1 C2 C18 C17 -32.0(9)
C3 C2 C18 C17 150.2(6)
N4 N3 C19 C18 -2.0(5)
C27 N3 C19 C18 -178.6(5)
N4 N3 C19 N5 174.9(4)
C27 N3 C19 N5 -1.8(8)
C17 C18 C19 N3 3.0(5)
C2 C18 C19 N3 -178.8(4)
C17 C18 C19 N5 -173.8(5)
C2 C18 C19 N5 4.5(8)
C9 N5 C19 N3 -119.1(5)
C9 N5 C19 C18 57.1(6)
N1 C1 C21 C26 128.3(6)
C2 C1 C21 C26 -48.0(9)
N1 C1 C21 C22 -52.8(7)
C2 C1 C21 C22 130.9(6)
C26 C21 C22 C23 2.8(9)
C1 C21 C22 C23 -176.1(5)
C21 C22 C23 C24 -3.6(9)
C22 C23 C24 C25 1.8(10)
C23 C24 C25 C26 0.6(9)
C22 C21 C26 C25 -0.4(9)
C1 C21 C26 C25 178.6(5)
C24 C25 C26 C21 -1.3(9)
C19 N3 C27 C28 -45.3(8)
N4 N3 C27 C28 138.4(5)
C19 N3 C27 C32 133.4(6)
N4 N3 C27 C32 -42.9(7)
C32 C27 C28 C29 -4.7(8)
N3 C27 C28 C29 173.9(5)
C27 C28 C29 C30 3.4(9)
C28 C29 C30 C31 -0.2(10)
C29 C30 C31 C32 -1.6(10)
C28 C27 C32 C31 3.0(8)
N3 C27 C32 C31 -175.7(5)
C30 C31 C32 C27 0.2(9)
